data_7003406
loop_
_publ_author_name
'Zell, Thomas'
'Shi, Weifeng'
'Langer, Robert'
'Ponikiewski, Lukasz'
'Rothenberger, Alexander'

_publ_section_title
;
 Reactivity of a heterocyclic As--Se compound with metal salts:
 syntheses and structures of the first copper complexes and of new
 alkali metal salts containing As--Se anions
;
_journal_issue 7
_journal_name_full 'Dalton Transactions'
_journal_page_first 932
_journal_page_last 937
_journal_paper_doi 10.1039/b715947a
_journal_year 2008
_chemical_formula_sum 'C36 H68 As K2 O15 Se3'
_chemical_formula_weight 1130.90
_chemical_name_systematic
;
?
;
_space_group_IT_number 14
_symmetry_cell_setting monoclinic
_symmetry_space_group_name_Hall '-P 2yn'
_symmetry_space_group_name_H-M 'P 1 21/n 1'
_atom_sites_solution_hydrogens geom
_atom_sites_solution_primary direct
_atom_sites_solution_secondary difmap
_audit_creation_method SHELXL-97
_cell_angle_alpha 90.00
_cell_angle_beta 99.29(3)
_cell_angle_gamma 90.00
_cell_formula_units_Z 4
_cell_length_a 8.9580(18)
_cell_length_b 28.590(6)
_cell_length_c 19.330(4)
_cell_measurement_reflns_used 6222
_cell_measurement_temperature 150(2)
_cell_measurement_theta_max 27.02
_cell_measurement_theta_min 1.32
_cell_volume 4885.7(18)
_computing_cell_refinement 'stoe x-area'
_computing_data_collection 'stoe x-area'
_computing_data_reduction 'stoe x-area'
_computing_molecular_graphics 'SHELXL-97 (Sheldrick, 1997)'
_computing_publication_material 'SHELXL-97 (Sheldrick, 1997)'
_computing_structure_refinement 'SHELXL-97 (Sheldrick, 1997)'
_computing_structure_solution 'SHELXS-97 (Sheldrick, 1990)'
_diffrn_ambient_temperature 150(2)
_diffrn_detector_area_resol_mean 6.67
_diffrn_measured_fraction_theta_full 0.863
_diffrn_measured_fraction_theta_max 0.865
_diffrn_measurement_device_type 'stoe ipds 2'
_diffrn_measurement_method rotation
_diffrn_radiation_monochromator graphite
_diffrn_radiation_source 'fine-focus sealed tube'
_diffrn_radiation_type MoK\a
_diffrn_radiation_wavelength 0.71073
_diffrn_reflns_av_R_equivalents 0.1763
_diffrn_reflns_av_sigmaI/netI 0.3471
_diffrn_reflns_limit_h_max 11
_diffrn_reflns_limit_h_min -10
_diffrn_reflns_limit_k_max 36
_diffrn_reflns_limit_k_min -17
_diffrn_reflns_limit_l_max 24
_diffrn_reflns_limit_l_min -24
_diffrn_reflns_number 19956
_diffrn_reflns_theta_full 25.00
_diffrn_reflns_theta_max 27.06
_diffrn_reflns_theta_min 1.28
_exptl_absorpt_coefficient_mu 3.160
_exptl_absorpt_correction_type none
_exptl_crystal_colour 'pale yellow'
_exptl_crystal_density_diffrn 1.537
_exptl_crystal_density_method 'not measured'
_exptl_crystal_description plate
_exptl_crystal_F_000 2308
_exptl_crystal_size_max 0.30
_exptl_crystal_size_mid 0.20
_exptl_crystal_size_min 0.10
_refine_diff_density_max 0.617
_refine_diff_density_min -0.668
_refine_diff_density_rms 0.118
_refine_ls_extinction_method none
_refine_ls_goodness_of_fit_ref 0.774
_refine_ls_hydrogen_treatment constr
_refine_ls_matrix_type full
_refine_ls_number_parameters 517
_refine_ls_number_reflns 9299
_refine_ls_number_restraints 0
_refine_ls_restrained_S_all 0.774
_refine_ls_R_factor_all 0.2149
_refine_ls_R_factor_gt 0.0697
_refine_ls_shift/su_max 0.001
_refine_ls_shift/su_mean 0.000
_refine_ls_structure_factor_coef Fsqd
_refine_ls_weighting_details 'calc w=1/[\s^2^(Fo^2^)+(0.0041P)^2^+0.0000P] where P=(Fo^2^+2Fc^2^)/3'
_refine_ls_weighting_scheme calc
_refine_ls_wR_factor_gt 0.0828
_refine_ls_wR_factor_ref 0.1156
_reflns_number_gt 3247
_reflns_number_total 9299
_reflns_threshold_expression >2sigma(I)
_cod_data_source_file b715947a.txt
_cod_data_source_block 3
_cod_original_cell_volume 4885.7(17)
_cod_original_sg_symbol_H-M P2(1)/n
_cod_database_code 7003406

loop_
_symmetry_equiv_pos_as_xyz
'x, y, z'
'-x+1/2, y+1/2, -z+1/2'
'-x, -y, -z'
'x-1/2, -y-1/2, z-1/2'

loop_
_atom_site_label
_atom_site_type_symbol
_atom_site_fract_x
_atom_site_fract_y
_atom_site_fract_z
_atom_site_U_iso_or_equiv
_atom_site_adp_type
_atom_site_occupancy
_atom_site_symmetry_multiplicity
_atom_site_calc_flag
_atom_site_refinement_flags
_atom_site_disorder_assembly
_atom_site_disorder_group
As1 As 0.53040(11) 0.77148(5) 0.19612(4) 0.0212(3) Uani 1 1 d . . .
Se1 Se 0.63895(12) 0.76812(5) 0.31219(5) 0.0265(3) Uani 1 1 d . . .
Se2 Se 0.29285(12) 0.80285(5) 0.18138(5) 0.0307(3) Uani 1 1 d . . .
Se3 Se 0.55159(12) 0.70248(5) 0.13875(5) 0.0284(3) Uani 1 1 d . . .
K1 K 0.4195(3) 0.86012(10) 0.34125(10) 0.0275(6) Uani 1 1 d . . .
K2 K 0.8011(3) 0.66501(9) 0.28314(10) 0.0269(6) Uani 1 1 d . . .
O1 O 0.7098(9) 0.8957(4) 0.4073(4) 0.042(3) Uani 1 1 d . . .
O2 O 0.5569(9) 0.8396(3) 0.4907(3) 0.038(2) Uani 1 1 d . . .
O3 O 0.2579(9) 0.8123(4) 0.4333(4) 0.048(3) Uani 1 1 d . . .
O4 O 0.0870(9) 0.8734(4) 0.3351(4) 0.042(2) Uani 1 1 d . . .
O5 O 0.2488(10) 0.9337(4) 0.2591(4) 0.045(3) Uani 1 1 d . . .
O6 O 0.5455(9) 0.9571(3) 0.3119(3) 0.035(2) Uani 1 1 d . . .
O7 O 0.6727(9) 0.5750(3) 0.2063(4) 0.041(3) Uani 1 1 d . . .
O8 O 0.9337(9) 0.6201(3) 0.1732(3) 0.034(2) Uani 1 1 d . . .
O9 O 1.1346(8) 0.6620(3) 0.2806(3) 0.033(2) Uani 1 1 d . . .
O10 O 1.0274(7) 0.6962(3) 0.4011(3) 0.032(2) Uani 1 1 d . . .
O11 O 0.7596(8) 0.6550(3) 0.4312(3) 0.033(2) Uani 1 1 d . . .
O12 O 0.5594(9) 0.6119(3) 0.3232(4) 0.038(2) Uani 1 1 d . . .
O13 O 0.8035(9) 0.5145(3) 0.9896(4) 0.038(2) Uani 1 1 d . . .
O14 O 1.3305(13) 0.4649(5) 0.4398(5) 0.075(4) Uani 1 1 d . . .
O15 O 1.057(2) 0.5285(8) 0.4052(7) 0.196(12) Uani 1 1 d . . .
C1 C 0.6613(11) 0.8151(4) 0.1545(4) 0.022(3) Uani 1 1 d . . .
C2 C 0.6128(13) 0.8617(5) 0.1421(5) 0.030(3) Uani 1 1 d . . .
H2A H 0.5198 0.8723 0.1542 0.036 Uiso 1 1 calc R . .
C3 C 0.7047(15) 0.8916(5) 0.1116(5) 0.039(4) Uani 1 1 d . . .
H3A H 0.6734 0.9231 0.1031 0.047 Uiso 1 1 calc R . .
C4 C 0.8408(16) 0.8774(6) 0.0930(5) 0.047(4) Uani 1 1 d . . .
H4A H 0.9031 0.8986 0.0726 0.056 Uiso 1 1 calc R . .
C5 C 0.8821(14) 0.8311(5) 0.1052(5) 0.037(3) Uani 1 1 d . . .
H5A H 0.9737 0.8202 0.0920 0.044 Uiso 1 1 calc R . .
C6 C 0.7945(11) 0.8006(5) 0.1358(4) 0.027(3) Uani 1 1 d . . .
H6A H 0.8266 0.7691 0.1441 0.032 Uiso 1 1 calc R . .
C7 C 0.7704(13) 0.8855(6) 0.4772(7) 0.049(5) Uani 1 1 d . . .
H7A H 0.7360 0.9088 0.5090 0.059 Uiso 1 1 calc R . .
H7B H 0.8823 0.8861 0.4838 0.059 Uiso 1 1 calc R . .
C8 C 0.7152(14) 0.8373(6) 0.4927(6) 0.059(5) Uani 1 1 d . . .
H8A H 0.7396 0.8147 0.4573 0.071 Uiso 1 1 calc R . .
H8B H 0.7653 0.8268 0.5395 0.071 Uiso 1 1 calc R . .
C9 C 0.4949(18) 0.7956(6) 0.5060(6) 0.056(4) Uani 1 1 d . . .
H9A H 0.5421 0.7848 0.5532 0.067 Uiso 1 1 calc R . .
H9B H 0.5153 0.7719 0.4713 0.067 Uiso 1 1 calc R . .
C10 C 0.3302(19) 0.8012(7) 0.5033(5) 0.064(5) Uani 1 1 d . . .
H10A H 0.2870 0.7719 0.5188 0.077 Uiso 1 1 calc R . .
H10B H 0.3107 0.8265 0.5355 0.077 Uiso 1 1 calc R . .
C11 C 0.1012(16) 0.8188(7) 0.4265(8) 0.064(5) Uani 1 1 d . . .
H11A H 0.0798 0.8452 0.4567 0.077 Uiso 1 1 calc R . .
H11B H 0.0537 0.7903 0.4423 0.077 Uiso 1 1 calc R . .
C12 C 0.0358(15) 0.8289(7) 0.3531(8) 0.065(5) Uani 1 1 d . . .
H12A H 0.0676 0.8047 0.3219 0.078 Uiso 1 1 calc R . .
H12B H -0.0760 0.8287 0.3475 0.078 Uiso 1 1 calc R . .
C13 C 0.0351(14) 0.8844(6) 0.2640(7) 0.051(5) Uani 1 1 d . . .
H13A H -0.0767 0.8831 0.2543 0.061 Uiso 1 1 calc R . .
H13B H 0.0752 0.8615 0.2334 0.061 Uiso 1 1 calc R . .
C14 C 0.0885(15) 0.9332(6) 0.2491(6) 0.051(4) Uani 1 1 d . . .
H14A H 0.0474 0.9422 0.2003 0.062 Uiso 1 1 calc R . .
H14B H 0.0517 0.9560 0.2810 0.062 Uiso 1 1 calc R . .
C15 C 0.3061(17) 0.9768(6) 0.2458(7) 0.052(4) Uani 1 1 d . . .
H15A H 0.2873 0.9994 0.2823 0.063 Uiso 1 1 calc R . .
H15B H 0.2551 0.9885 0.1998 0.063 Uiso 1 1 calc R . .
C16 C 0.4724(17) 0.9727(6) 0.2455(6) 0.051(4) Uani 1 1 d . . .
H16A H 0.4911 0.9503 0.2088 0.061 Uiso 1 1 calc R . .
H16B H 0.5137 1.0035 0.2346 0.061 Uiso 1 1 calc R . .
C17 C 0.7001(14) 0.9480(6) 0.3111(6) 0.049(4) Uani 1 1 d . . .
H17A H 0.7487 0.9757 0.2935 0.059 Uiso 1 1 calc R . .
H17B H 0.7107 0.9213 0.2796 0.059 Uiso 1 1 calc R . .
C18 C 0.7757(14) 0.9366(6) 0.3846(6) 0.047(4) Uani 1 1 d . . .
H18A H 0.8854 0.9317 0.3855 0.056 Uiso 1 1 calc R . .
H18B H 0.7626 0.9629 0.4164 0.056 Uiso 1 1 calc R . .
C19 C 0.7041(15) 0.5802(4) 0.1350(5) 0.037(4) Uani 1 1 d . . .
H19A H 0.6583 0.5540 0.1056 0.044 Uiso 1 1 calc R . .
H19B H 0.6591 0.6098 0.1145 0.044 Uiso 1 1 calc R . .
C20 C 0.8665(14) 0.5808(5) 0.1362(5) 0.035(3) Uani 1 1 d . . .
H20A H 0.9114 0.5519 0.1587 0.043 Uiso 1 1 calc R . .
H20B H 0.8879 0.5816 0.0875 0.043 Uiso 1 1 calc R . .
C21 C 1.0916(12) 0.6236(5) 0.1714(5) 0.036(4) Uani 1 1 d . . .
H21A H 1.1090 0.6250 0.1221 0.044 Uiso 1 1 calc R . .
H21B H 1.1443 0.5957 0.1936 0.044 Uiso 1 1 calc R . .
C22 C 1.1540(13) 0.6670(6) 0.2097(5) 0.041(4) Uani 1 1 d . . .
H22A H 1.2626 0.6706 0.2066 0.049 Uiso 1 1 calc R . .
H22B H 1.0993 0.6950 0.1889 0.049 Uiso 1 1 calc R . .
C23 C 1.2062(13) 0.6989(5) 0.3215(5) 0.038(3) Uani 1 1 d . . .
H23A H 1.1619 0.7292 0.3039 0.046 Uiso 1 1 calc R . .
H23B H 1.3155 0.6993 0.3187 0.046 Uiso 1 1 calc R . .
C24 C 1.1839(12) 0.6917(5) 0.3961(5) 0.041(4) Uani 1 1 d . . .
H24A H 1.2203 0.6603 0.4122 0.049 Uiso 1 1 calc R . .
H24B H 1.2431 0.7152 0.4266 0.049 Uiso 1 1 calc R . .
C25 C 0.9968(13) 0.6903(5) 0.4708(4) 0.034(3) Uani 1 1 d . . .
H25A H 1.0486 0.7150 0.5015 0.041 Uiso 1 1 calc R . .
H25B H 1.0357 0.6596 0.4894 0.041 Uiso 1 1 calc R . .
C26 C 0.8315(13) 0.6928(5) 0.4706(5) 0.035(3) Uani 1 1 d . . .
H26A H 0.8105 0.6914 0.5193 0.042 Uiso 1 1 calc R . .
H26B H 0.7916 0.7228 0.4497 0.042 Uiso 1 1 calc R . .
C27 C 0.6030(13) 0.6558(5) 0.4280(6) 0.039(3) Uani 1 1 d . . .
H27A H 0.5603 0.6835 0.4009 0.047 Uiso 1 1 calc R . .
H27B H 0.5781 0.6582 0.4759 0.047 Uiso 1 1 calc R . .
C28 C 0.5351(14) 0.6119(5) 0.3934(5) 0.038(3) Uani 1 1 d . . .
H28A H 0.5832 0.5841 0.4181 0.046 Uiso 1 1 calc R . .
H28B H 0.4253 0.6108 0.3952 0.046 Uiso 1 1 calc R . .
C29 C 0.4927(15) 0.5730(5) 0.2851(6) 0.043(4) Uani 1 1 d . . .
H29A H 0.3830 0.5721 0.2870 0.051 Uiso 1 1 calc R . .
H29B H 0.5387 0.5437 0.3061 0.051 Uiso 1 1 calc R . .
C30 C 0.5177(14) 0.5768(5) 0.2089(6) 0.044(4) Uani 1 1 d . . .
H30A H 0.4653 0.5508 0.1811 0.053 Uiso 1 1 calc R . .
H30B H 0.4752 0.6066 0.1885 0.053 Uiso 1 1 calc R . .
C31 C 0.7075(16) 0.5443(8) 0.9457(6) 0.082(8) Uani 1 1 d . . .
H31A H 0.6027 0.5391 0.9525 0.124 Uiso 1 1 calc R . .
H31B H 0.7167 0.5379 0.8967 0.124 Uiso 1 1 calc R . .
H31C H 0.7356 0.5769 0.9569 0.124 Uiso 1 1 calc R . .
C32 C 0.9517(12) 0.5169(5) 0.9760(5) 0.032(3) Uani 1 1 d . . .
H32A H 0.9913 0.5491 0.9842 0.039 Uiso 1 1 calc R . .
H32B H 0.9541 0.5086 0.9265 0.039 Uiso 1 1 calc R . .
C33 C 1.2352(17) 0.4254(6) 0.4282(6) 0.060(5) Uani 1 1 d . . .
H33A H 1.2835 0.4014 0.4031 0.090 Uiso 1 1 calc R . .
H33B H 1.1385 0.4345 0.4003 0.090 Uiso 1 1 calc R . .
H33C H 1.2176 0.4128 0.4734 0.090 Uiso 1 1 calc R . .
C34 C 1.2817(19) 0.5000(7) 0.4816(7) 0.070(5) Uani 1 1 d . . .
H34A H 1.3709 0.5181 0.5038 0.084 Uiso 1 1 calc R . .
H34B H 1.2365 0.4850 0.5195 0.084 Uiso 1 1 calc R . .
C35 C 1.167(2) 0.5337(9) 0.4420(9) 0.092(9) Uani 1 1 d . . .
H35A H 1.1388 0.5543 0.4791 0.111 Uiso 1 1 calc R . .
H35B H 1.2273 0.5535 0.4150 0.111 Uiso 1 1 calc R . .
C36 C 0.964(3) 0.5649(8) 0.3734(9) 0.120(10) Uani 1 1 d . . .
H36A H 0.9751 0.5924 0.4041 0.180 Uiso 1 1 calc R . .
H36B H 0.8583 0.5547 0.3656 0.180 Uiso 1 1 calc R . .
H36C H 0.9943 0.5730 0.3284 0.180 Uiso 1 1 calc R . .

loop_
_atom_site_aniso_label
_atom_site_aniso_U_11
_atom_site_aniso_U_22
_atom_site_aniso_U_33
_atom_site_aniso_U_23
_atom_site_aniso_U_13
_atom_site_aniso_U_12
As1 0.0241(6) 0.0211(7) 0.0184(4) 0.0003(5) 0.0035(4) 0.0026(5)
Se1 0.0322(6) 0.0265(8) 0.0196(4) -0.0016(5) 0.0008(5) 0.0036(6)
Se2 0.0251(6) 0.0370(9) 0.0300(5) 0.0009(5) 0.0046(5) 0.0086(6)
Se3 0.0340(6) 0.0242(8) 0.0270(5) -0.0067(5) 0.0052(5) 0.0002(6)
K1 0.0262(13) 0.0285(18) 0.0286(11) 0.0003(10) 0.0065(10) 0.0024(11)
K2 0.0285(13) 0.0256(16) 0.0261(10) 0.0006(10) 0.0029(10) 0.0029(11)
O1 0.027(5) 0.047(8) 0.051(5) -0.010(4) -0.002(4) -0.010(4)
O2 0.050(5) 0.029(6) 0.033(4) 0.000(4) 0.002(4) 0.005(4)
O3 0.038(5) 0.054(9) 0.059(5) 0.000(5) 0.033(4) 0.001(5)
O4 0.037(5) 0.030(7) 0.056(5) -0.020(4) 0.001(4) 0.000(4)
O5 0.054(6) 0.051(8) 0.028(4) 0.002(4) -0.002(4) 0.019(5)
O6 0.036(5) 0.038(7) 0.034(4) -0.003(4) 0.018(4) -0.005(4)
O7 0.037(5) 0.042(7) 0.040(4) 0.001(4) -0.004(4) -0.001(4)
O8 0.038(5) 0.029(6) 0.035(4) -0.005(4) 0.011(4) 0.014(4)
O9 0.030(5) 0.036(7) 0.037(4) 0.004(4) 0.014(4) -0.009(4)
O10 0.030(4) 0.045(6) 0.021(3) 0.000(4) 0.002(3) 0.007(4)
O11 0.033(5) 0.044(7) 0.024(3) 0.005(3) 0.009(4) 0.004(4)
O12 0.035(5) 0.039(7) 0.039(4) 0.006(4) 0.005(4) -0.014(4)
O13 0.027(5) 0.044(7) 0.043(4) 0.016(4) 0.005(4) 0.003(4)
O14 0.070(7) 0.063(11) 0.093(7) -0.019(7) 0.021(6) -0.001(7)
O15 0.26(2) 0.19(2) 0.101(10) -0.082(11) -0.086(13) 0.169(18)
C1 0.022(6) 0.027(8) 0.016(4) -0.002(4) -0.001(4) -0.003(5)
C2 0.025(6) 0.036(9) 0.030(5) 0.004(5) 0.003(5) 0.005(6)
C3 0.056(9) 0.026(9) 0.034(6) 0.013(5) -0.001(6) -0.010(7)
C4 0.042(8) 0.076(13) 0.020(5) 0.004(6) -0.003(6) -0.016(8)
C5 0.040(7) 0.041(10) 0.029(5) 0.007(5) 0.002(5) -0.011(7)
C6 0.028(6) 0.035(8) 0.018(4) 0.011(5) 0.003(4) 0.002(6)
C7 0.013(6) 0.065(14) 0.068(8) -0.022(8) -0.001(6) 0.001(7)
C8 0.044(9) 0.078(15) 0.048(7) -0.021(8) -0.015(7) 0.028(9)
C9 0.084(11) 0.051(12) 0.029(6) 0.006(6) -0.001(7) 0.004(10)
C10 0.127(14) 0.043(12) 0.034(6) -0.017(6) 0.046(8) -0.027(11)
C11 0.043(9) 0.046(14) 0.115(12) 0.005(9) 0.047(9) 0.001(8)
C12 0.028(8) 0.045(14) 0.117(12) -0.026(10) 0.001(9) 0.008(8)
C13 0.029(7) 0.048(12) 0.068(9) -0.028(8) -0.011(7) 0.011(7)
C14 0.040(8) 0.084(14) 0.028(6) -0.007(7) -0.001(6) 0.034(9)
C15 0.072(11) 0.043(12) 0.047(7) 0.010(6) 0.027(8) 0.025(9)
C16 0.090(12) 0.033(11) 0.037(6) -0.013(6) 0.032(8) -0.001(8)
C17 0.033(7) 0.056(13) 0.065(8) -0.027(7) 0.029(7) -0.016(8)
C18 0.023(7) 0.055(13) 0.070(8) -0.028(8) 0.028(7) -0.015(7)
C19 0.063(9) 0.015(8) 0.030(6) 0.000(5) -0.002(6) 0.019(6)
C20 0.050(8) 0.020(8) 0.033(6) 0.000(5) -0.003(6) 0.002(6)
C21 0.030(7) 0.066(12) 0.020(5) 0.008(5) 0.021(5) 0.005(7)
C22 0.032(7) 0.070(12) 0.021(5) 0.008(6) 0.010(5) -0.005(7)
C23 0.029(6) 0.040(9) 0.045(6) 0.000(6) 0.002(5) -0.005(7)
C24 0.027(6) 0.052(10) 0.038(6) -0.023(6) -0.012(6) 0.004(6)
C25 0.050(8) 0.036(9) 0.015(4) -0.002(5) -0.002(5) -0.005(6)
C26 0.046(7) 0.037(10) 0.022(5) -0.014(5) 0.010(5) 0.000(7)
C27 0.041(8) 0.042(11) 0.040(6) 0.004(6) 0.026(6) 0.015(7)
C28 0.032(7) 0.043(11) 0.044(6) 0.011(6) 0.019(6) 0.000(6)
C29 0.040(8) 0.029(10) 0.057(7) -0.005(6) 0.002(7) -0.016(7)
C30 0.041(8) 0.041(10) 0.047(7) 0.002(6) -0.005(7) -0.017(7)
C31 0.050(9) 0.15(2) 0.040(7) 0.012(9) -0.009(7) 0.046(11)
C32 0.033(7) 0.037(9) 0.028(5) 0.003(5) 0.011(5) 0.008(6)
C33 0.082(11) 0.066(14) 0.028(6) -0.003(6) -0.001(7) -0.031(10)
C34 0.092(13) 0.057(15) 0.060(8) -0.016(8) 0.013(9) -0.027(11)
C35 0.085(13) 0.12(2) 0.066(10) -0.039(11) 0.003(10) 0.062(14)
C36 0.17(2) 0.10(2) 0.083(12) 0.002(12) -0.013(14) 0.085(18)

loop_
_atom_type_symbol
_atom_type_description
_atom_type_scat_dispersion_real
_atom_type_scat_dispersion_imag
_atom_type_scat_source
C C 0.0033 0.0016 'International Tables Vol C Tables 4.2.6.8 and 6.1.1.4'
H H 0.0000 0.0000 'International Tables Vol C Tables 4.2.6.8 and 6.1.1.4'
O O 0.0106 0.0060 'International Tables Vol C Tables 4.2.6.8 and 6.1.1.4'
K K 0.2009 0.2494 'International Tables Vol C Tables 4.2.6.8 and 6.1.1.4'
As As 0.0499 2.0058 'International Tables Vol C Tables 4.2.6.8 and 6.1.1.4'
Se Se -0.0929 2.2259 'International Tables Vol C Tables 4.2.6.8 and 6.1.1.4'

loop_
_geom_angle_atom_site_label_1
_geom_angle_atom_site_label_2
_geom_angle_atom_site_label_3
_geom_angle
_geom_angle_site_symmetry_1
_geom_angle_site_symmetry_3
_geom_angle_publ_flag
C1 As1 Se2 107.7(3) . . ?
C1 As1 Se3 104.3(3) . . ?
Se2 As1 Se3 115.27(6) . . ?
C1 As1 Se1 103.8(2) . . ?
Se2 As1 Se1 112.14(6) . . ?
Se3 As1 Se1 112.48(7) . . ?
As1 Se1 K2 89.98(6) . . ?
As1 Se1 K1 87.94(6) . . ?
K2 Se1 K1 169.75(7) . . ?
As1 Se2 K1 84.91(6) . . ?
As1 Se3 K2 88.24(6) . . ?
O3 K1 O1 114.1(3) . . ?
O3 K1 O5 114.6(3) . . ?
O1 K1 O5 110.0(3) . . ?
O3 K1 O4 58.5(3) . . ?
O1 K1 O4 142.5(3) . . ?
O5 K1 O4 56.9(3) . . ?
O3 K1 O2 58.1(2) . . ?
O1 K1 O2 56.3(3) . . ?
O5 K1 O2 139.5(3) . . ?
O4 K1 O2 108.3(2) . . ?
O3 K1 O6 142.5(3) . . ?
O1 K1 O6 55.6(2) . . ?
O5 K1 O6 54.9(3) . . ?
O4 K1 O6 105.7(3) . . ?
O2 K1 O6 104.3(2) . . ?
O3 K1 Se1 95.7(2) . . ?
O1 K1 Se1 80.9(2) . . ?
O5 K1 Se1 137.56(18) . . ?
O4 K1 Se1 134.0(2) . . ?
O2 K1 Se1 81.32(18) . . ?
O6 K1 Se1 115.42(19) . . ?
O3 K1 Se2 101.7(2) . . ?
O1 K1 Se2 133.7(2) . . ?
O5 K1 Se2 77.95(17) . . ?
O4 K1 Se2 81.14(16) . . ?
O2 K1 Se2 140.9(2) . . ?
O6 K1 Se2 109.44(14) . . ?
Se1 K1 Se2 66.81(6) . . ?
O12 K2 O8 112.5(3) . . ?
O12 K2 O10 114.2(2) . . ?
O8 K2 O10 113.0(2) . . ?
O12 K2 O11 57.7(2) . . ?
O8 K2 O11 142.8(2) . . ?
O10 K2 O11 57.1(2) . . ?
O12 K2 O9 142.3(3) . . ?
O8 K2 O9 56.4(2) . . ?
O10 K2 O9 57.1(2) . . ?
O11 K2 O9 107.1(2) . . ?
O12 K2 O7 56.6(3) . . ?
O8 K2 O7 56.3(2) . . ?
O10 K2 O7 141.4(2) . . ?
O11 K2 O7 106.8(2) . . ?
O9 K2 O7 105.2(2) . . ?
O12 K2 Se1 93.1(2) . . ?
O8 K2 Se1 138.43(18) . . ?
O10 K2 Se1 82.37(18) . . ?
O11 K2 Se1 78.41(18) . . ?
O9 K2 Se1 119.0(2) . . ?
O7 K2 Se1 132.01(17) . . ?
O12 K2 Se3 87.94(15) . . ?
O8 K2 Se3 80.39(14) . . ?
O10 K2 Se3 144.1(2) . . ?
O11 K2 Se3 130.25(17) . . ?
O9 K2 Se3 120.83(15) . . ?
O7 K2 Se3 74.24(15) . . ?
Se1 K2 Se3 67.88(5) . . ?
C7 O1 C18 110.7(9) . . ?
C7 O1 K1 122.2(8) . . ?
C18 O1 K1 123.1(6) . . ?
C8 O2 C9 112.1(12) . . ?
C8 O2 K1 106.7(7) . . ?
C9 O2 K1 105.0(5) . . ?
C11 O3 C10 114.2(11) . . ?
C11 O3 K1 119.0(9) . . ?
C10 O3 K1 120.0(8) . . ?
C13 O4 C12 111.8(10) . . ?
C13 O4 K1 103.7(7) . . ?
C12 O4 K1 103.7(8) . . ?
C15 O5 C14 112.6(11) . . ?
C15 O5 K1 124.7(7) . . ?
C14 O5 K1 119.8(8) . . ?
C17 O6 C16 111.1(10) . . ?
C17 O6 K1 102.9(8) . . ?
C16 O6 K1 108.7(7) . . ?
C30 O7 C19 112.0(8) . . ?
C30 O7 K2 104.2(7) . . ?
C19 O7 K2 104.7(7) . . ?
C20 O8 C21 112.8(10) . . ?
C20 O8 K2 122.2(7) . . ?
C21 O8 K2 120.9(6) . . ?
C23 O9 C22 110.6(10) . . ?
C23 O9 K2 109.4(7) . . ?
C22 O9 K2 106.9(6) . . ?
C24 O10 C25 113.3(7) . . ?
C24 O10 K2 118.9(5) . . ?
C25 O10 K2 118.9(6) . . ?
C27 O11 C26 112.1(10) . . ?
C27 O11 K2 103.8(6) . . ?
C26 O11 K2 109.2(7) . . ?
C28 O12 C29 112.6(10) . . ?
C28 O12 K2 120.3(7) . . ?
C29 O12 K2 123.6(7) . . ?
C32 O13 C31 111.5(10) . . ?
C34 O14 C33 115.3(13) . . ?
C35 O15 C36 125(2) . . ?
C6 C1 C2 120.0(11) . . ?
C6 C1 As1 121.2(9) . . ?
C2 C1 As1 118.7(9) . . ?
C3 C2 C1 117.9(12) . . ?
C2 C3 C4 122.6(14) . . ?
C5 C4 C3 117.2(13) . . ?
C6 C5 C4 121.8(14) . . ?
C1 C6 C5 120.4(13) . . ?
O1 C7 C8 107.0(10) . . ?
O2 C8 C7 108.2(12) . . ?
O2 C9 C10 108.4(14) . . ?
O3 C10 C9 110.7(10) . . ?
O3 C11 C12 110.6(13) . . ?
O4 C12 C11 108.6(11) . . ?
O4 C13 C14 109.0(9) . . ?
O5 C14 C13 109.1(11) . . ?
O5 C15 C16 109.4(13) . . ?
O6 C16 C15 109.6(11) . . ?
O6 C17 C18 108.8(10) . . ?
O1 C18 C17 108.9(9) . . ?
C20 C19 O7 109.4(8) . . ?
O8 C20 C19 111.1(11) . . ?
O8 C21 C22 109.7(11) . . ?
O9 C22 C21 107.5(11) . . ?
O9 C23 C24 108.6(11) . . ?
O10 C24 C23 109.8(8) . . ?
O10 C25 C26 109.6(7) . . ?
O11 C26 C25 109.3(10) . . ?
O11 C27 C28 109.6(11) . . ?
O12 C28 C27 108.2(11) . . ?
O12 C29 C30 109.3(11) . . ?
O7 C30 C29 109.5(9) . . ?
O13 C32 C32 108.7(13) . 3_767 ?
O14 C34 C35 114.3(12) . . ?
O15 C35 C34 133(2) . . ?

loop_
_geom_bond_atom_site_label_1
_geom_bond_atom_site_label_2
_geom_bond_distance
_geom_bond_site_symmetry_2
_geom_bond_publ_flag
As1 C1 1.971(11) . ?
As1 Se2 2.2843(16) . ?
As1 Se3 2.2858(18) . ?
As1 Se1 2.2988(13) . ?
Se1 K2 3.373(3) . ?
Se1 K1 3.384(3) . ?
Se2 K1 3.519(2) . ?
Se3 K2 3.452(2) . ?
K1 O3 2.822(10) . ?
K1 O1 2.890(7) . ?
K1 O5 2.916(9) . ?
K1 O4 2.986(9) . ?
K1 O2 3.009(6) . ?
K1 O6 3.081(10) . ?
K2 O12 2.852(9) . ?
K2 O8 2.897(8) . ?
K2 O10 2.935(6) . ?
K2 O11 2.958(7) . ?
K2 O9 2.997(8) . ?
K2 O7 3.100(9) . ?
O1 C7 1.403(13) . ?
O1 C18 1.412(18) . ?
O2 C8 1.414(15) . ?
O2 C9 1.425(18) . ?
O3 C11 1.401(15) . ?
O3 C10 1.438(13) . ?
O4 C13 1.413(14) . ?
O4 C12 1.41(2) . ?
O5 C15 1.376(18) . ?
O5 C14 1.418(16) . ?
O6 C17 1.412(15) . ?
O6 C16 1.415(13) . ?
O7 C30 1.398(15) . ?
O7 C19 1.458(14) . ?
O8 C20 1.413(14) . ?
O8 C21 1.424(13) . ?
O9 C23 1.411(15) . ?
O9 C22 1.414(12) . ?
O10 C24 1.426(13) . ?
O10 C25 1.427(12) . ?
O11 C27 1.394(13) . ?
O11 C26 1.417(14) . ?
O12 C28 1.409(13) . ?
O12 C29 1.413(14) . ?
O13 C32 1.396(13) . ?
O13 C31 1.398(15) . ?
O14 C34 1.40(2) . ?
O14 C33 1.411(19) . ?
O15 C35 1.127(17) . ?
O15 C36 1.41(2) . ?
C1 C6 1.366(14) . ?
C1 C2 1.410(16) . ?
C2 C3 1.382(16) . ?
C3 C4 1.387(18) . ?
C4 C5 1.39(2) . ?
C5 C6 1.369(16) . ?
C7 C8 1.51(2) . ?
C9 C10 1.477(19) . ?
C11 C12 1.474(18) . ?
C13 C14 1.52(2) . ?
C15 C16 1.495(19) . ?
C17 C18 1.507(16) . ?
C19 C20 1.452(18) . ?
C21 C22 1.505(19) . ?
C23 C24 1.501(15) . ?
C25 C26 1.481(16) . ?
C27 C28 1.505(18) . ?
C29 C30 1.529(17) . ?
C32 C32 1.51(2) 3_767 ?
C34 C35 1.53(3) . ?
